data_2014000
loop_
_publ_author_name
'Curtis, Neil F.'
'Gladkikh, Olga P.'
'Morgan, Keith R.'
'Heath, Sarah L.'

_publ_section_title
;
 (4,4,12,12-Tetramethyl-5,8,11-triazapenta-2,14-dione 2-oxime
 14-oximato-\k^5^<i>N</i>)copper(II) perchlorate: a copper(II) compound
 with a pentadentate triamine--oxime--oximate ligand
;
_journal_issue 6
_journal_name_full 'Acta Crystallographica Section C'
_journal_page_first m256
_journal_page_last m257
_journal_paper_doi 10.1107/S0108270104008765
_journal_volume 60
_journal_year 2004
_chemical_formula_iupac '[Cu (C16 H34 N5 O2)] Cl O4'
_chemical_formula_moiety 'C16 H34 Cu N5 O2 + , Cl O4 -'
_chemical_formula_sum 'C16 H34 Cl Cu N5 O6'
_chemical_formula_weight 491.47
_chemical_name_systematic
;
(4,4,12,12-Tetramethyl-5,8,11-triazapenta-2,14-dione 2-oxime
14-oximato-\k^5^N)copper(II) perchlorate
;
_space_group_IT_number 14
_symmetry_cell_setting monoclinic
_symmetry_space_group_name_Hall '-P 2ybc'
_symmetry_space_group_name_H-M 'P 1 21/c 1'
_atom_sites_solution_hydrogens geom
_atom_sites_solution_primary direct
_atom_sites_solution_secondary difmap
_audit_creation_method SHELXL
_cell_angle_alpha 90.00
_cell_angle_beta 90.058(2)
_cell_angle_gamma 90.00
_cell_formula_units_Z 4
_cell_length_a 10.8307(7)
_cell_length_b 23.9974(15)
_cell_length_c 8.6318(6)
_cell_measurement_reflns_used 9707
_cell_measurement_temperature 160(2)
_cell_measurement_theta_max 28.40
_cell_measurement_theta_min 2.08
_cell_volume 2243.5(3)
_computing_cell_refinement 'local programs'
_computing_data_collection 'SMART (Siemens, 1995)'
_computing_data_reduction 'SAINT (Siemens, 1995)'
_computing_molecular_graphics 'ORTEP-3 (Farrugia, 1997)'
_computing_publication_material SHELXL97
_computing_structure_refinement 'SHELXL97 (Sheldrick, 1997)'
_computing_structure_solution 'SHELXS97 (Sheldrick, 1997)'
_diffrn_ambient_temperature 160(2)
_diffrn_measured_fraction_theta_full 0.863
_diffrn_measured_fraction_theta_max 0.863
_diffrn_measurement_device 'Siemens SMART CCD area-detector'
_diffrn_measurement_method '\w rotation with narrow frames'
_diffrn_radiation_monochromator graphite
_diffrn_radiation_source 'fine-focus sealed tube'
_diffrn_radiation_type MoK\a
_diffrn_radiation_wavelength 0.71073
_diffrn_reflns_av_R_equivalents 0.0352
_diffrn_reflns_av_sigmaI/netI 0.0269
_diffrn_reflns_limit_h_max 14
_diffrn_reflns_limit_h_min -10
_diffrn_reflns_limit_k_max 30
_diffrn_reflns_limit_k_min -26
_diffrn_reflns_limit_l_max 11
_diffrn_reflns_limit_l_min -11
_diffrn_reflns_number 12927
_diffrn_reflns_theta_full 28.36
_diffrn_reflns_theta_max 28.36
_diffrn_reflns_theta_min 1.70
_exptl_absorpt_coefficient_mu 1.133
_exptl_absorpt_correction_T_max 0.895
_exptl_absorpt_correction_T_min 0.540
_exptl_absorpt_correction_type multi-scan
_exptl_absorpt_process_details '(Blessing, 1995)'
_exptl_crystal_colour green
_exptl_crystal_density_diffrn 1.455
_exptl_crystal_density_meas ?
_exptl_crystal_density_method 'not measured'
_exptl_crystal_description plate
_exptl_crystal_F_000 1036
_exptl_crystal_size_max 0.62
_exptl_crystal_size_mid 0.28
_exptl_crystal_size_min 0.10
_refine_diff_density_max 0.639
_refine_diff_density_min -0.697
_refine_ls_extinction_method none
_refine_ls_goodness_of_fit_ref 1.122
_refine_ls_hydrogen_treatment mixed
_refine_ls_matrix_type full
_refine_ls_number_parameters 271
_refine_ls_number_reflns 4845
_refine_ls_number_restraints 0
_refine_ls_restrained_S_all 1.122
_refine_ls_R_factor_all 0.0464
_refine_ls_R_factor_gt 0.0403
_refine_ls_shift/su_max 0.001
_refine_ls_shift/su_mean 0.000
_refine_ls_structure_factor_coef Fsqd
_refine_ls_weighting_details 'calc w = 1/[\s^2^(Fo^2^)+(0.0379P)^2^+3.1169P] where P=(Fo^2^+2Fc^2^)/3'
_refine_ls_weighting_scheme calc
_refine_ls_wR_factor_gt 0.0958
_refine_ls_wR_factor_ref 0.1004
_reflns_number_gt 4392
_reflns_number_total 4845
_reflns_threshold_expression I>2\s(I)
_cod_data_source_file gd1308.cif
_cod_data_source_block I
_cod_depositor_comments
;
The following automatic conversions were performed:

'_exptl_crystal_density_meas' value 'not measured' was changed to '?'
- the value is perceived as not measured.

Automatic conversion script
Id: cif_fix_values 3008 2015-01-20 13:52:24Z robertas 
;
_cod_original_sg_symbol_H-M 'P 21/c'
_cod_database_code 2014000

loop_
_symmetry_equiv_pos_as_xyz
'x, y, z'
'-x, y+1/2, -z+1/2'
'-x, -y, -z'
'x, -y-1/2, z-1/2'

loop_
_atom_site_label
_atom_site_fract_x
_atom_site_fract_y
_atom_site_fract_z
_atom_site_U_iso_or_equiv
_atom_site_adp_type
_atom_site_calc_flag
_atom_site_refinement_flags
_atom_site_occupancy
_atom_site_disorder_assembly
_atom_site_disorder_group
_atom_site_type_symbol
Cu1 0.26542(2) 0.346322(12) 0.81688(3) 0.01749(9) Uani d . 1 . . Cu
N2 0.4077(2) 0.28900(9) 0.8262(2) 0.0238(4) Uani d . 1 . . N
O2 0.37197(19) 0.23610(8) 0.8847(2) 0.0346(4) Uani d . 1 . . O
H2 0.275(3) 0.2292(15) 0.838(4) 0.052 Uiso d . 1 . . H
C1 0.6098(3) 0.24921(13) 0.8809(4) 0.0403(7) Uani d . 1 . . C
H1A 0.6958 0.2620 0.8798 0.060 Uiso calc R 1 . . H
H1B 0.6011 0.2168 0.8128 0.060 Uiso calc R 1 . . H
H1C 0.5866 0.2388 0.9868 0.060 Uiso calc R 1 . . H
C2 0.5252(2) 0.29625(11) 0.8237(3) 0.0260(5) Uani d . 1 . . C
C3 0.5853(2) 0.35189(11) 0.7758(3) 0.0264(5) Uani d . 1 . . C
H3A 0.6483 0.3430 0.6965 0.032 Uiso calc R 1 . . H
H3B 0.6304 0.3660 0.8676 0.032 Uiso calc R 1 . . H
C4 0.5073(2) 0.40154(10) 0.7113(3) 0.0199(5) Uani d . 1 . . C
C41 0.4550(2) 0.38715(11) 0.5513(3) 0.0255(5) Uani d . 1 . . C
H4A 0.5231 0.3821 0.4779 0.038 Uiso calc R 1 . . H
H4B 0.4016 0.4175 0.5156 0.038 Uiso calc R 1 . . H
H4C 0.4069 0.3526 0.5579 0.038 Uiso calc R 1 . . H
C42 0.5873(2) 0.45630(11) 0.6981(3) 0.0281(5) Uani d . 1 . . C
H4D 0.6510 0.4512 0.6188 0.042 Uiso calc R 1 . . H
H4E 0.6266 0.4641 0.7980 0.042 Uiso calc R 1 . . H
H4F 0.5339 0.4876 0.6692 0.042 Uiso calc R 1 . . H
N5 0.39863(17) 0.41209(8) 0.8164(2) 0.0183(4) Uani d . 1 . . N
H5 0.3582 0.4428 0.7749 0.022 Uiso calc R 1 . . H
C6 0.4288(2) 0.42768(11) 0.9806(3) 0.0237(5) Uani d . 1 . . C
H6A 0.3852 0.4626 1.0074 0.028 Uiso calc R 1 . . H
H6B 0.5186 0.4347 0.9895 0.028 Uiso calc R 1 . . H
C7 0.3911(2) 0.38126(11) 1.0982(3) 0.0250(5) Uani d . 1 . . C
H7A 0.4504 0.3500 1.0914 0.030 Uiso calc R 1 . . H
H7B 0.3947 0.3964 1.2048 0.030 Uiso calc R 1 . . H
N8 0.26537(19) 0.36052(9) 1.0665(2) 0.0226(4) Uani d . 1 . . N
H8 0.2503 0.3276 1.1199 0.027 Uiso calc R 1 . . H
C9 0.1673(2) 0.40327(12) 1.1010(3) 0.0285(6) Uani d . 1 . . C
H9A 0.2049 0.4408 1.1050 0.034 Uiso calc R 1 . . H
H9B 0.1298 0.3954 1.2032 0.034 Uiso calc R 1 . . H
C10 0.0682(2) 0.40182(12) 0.9764(3) 0.0269(5) Uani d . 1 . . C
H10A 0.0221 0.3663 0.9823 0.032 Uiso calc R 1 . . H
H10B 0.0091 0.4327 0.9926 0.032 Uiso calc R 1 . . H
N11 0.12680(17) 0.40724(9) 0.8219(2) 0.0196(4) Uani d . 1 . . N
H11 0.1661 0.4417 0.8198 0.024 Uiso calc R 1 . . H
C12 0.0397(2) 0.40594(11) 0.6866(3) 0.0241(5) Uani d . 1 . . C
C121 0.1177(2) 0.40810(13) 0.5394(3) 0.0325(6) Uani d . 1 . . C
H12A 0.0634 0.4110 0.4489 0.049 Uiso calc R 1 . . H
H12B 0.1674 0.3741 0.5316 0.049 Uiso calc R 1 . . H
H12C 0.1724 0.4406 0.5433 0.049 Uiso calc R 1 . . H
C122 -0.0472(2) 0.45843(12) 0.6906(3) 0.0320(6) Uani d . 1 . . C
H12D -0.0980 0.4593 0.5966 0.048 Uiso calc R 1 . . H
H1DE 0.0031 0.4923 0.6959 0.048 Uiso calc R 1 . . H
H1DF -0.1008 0.4564 0.7818 0.048 Uiso calc R 1 . . H
C13 -0.0378(2) 0.35071(12) 0.6889(3) 0.0297(6) Uani d . 1 . . C
H13A -0.0991 0.3546 0.7732 0.036 Uiso calc R 1 . . H
H14B -0.0850 0.3496 0.5907 0.036 Uiso calc R 1 . . H
C14 0.0225(2) 0.29281(12) 0.7086(3) 0.0301(6) Uani d . 1 . . C
C15 -0.0560(3) 0.24084(15) 0.6724(5) 0.0522(9) Uani d . 1 . . C
H15A -0.0257 0.2233 0.5772 0.078 Uiso calc R 1 . . H
H15B -0.1424 0.2519 0.6585 0.078 Uiso calc R 1 . . H
H15C -0.0497 0.2144 0.7585 0.078 Uiso calc R 1 . . H
N14 0.13391(19) 0.28621(9) 0.7588(2) 0.0244(4) Uani d . 1 . . N
O14 0.16859(18) 0.22928(8) 0.7772(2) 0.0332(4) Uani d . 1 . . O
Cl1 0.24086(5) 0.57184(3) 0.78760(7) 0.02500(14) Uani d . 1 . . Cl
O3 0.1308(2) 0.59374(10) 0.7192(3) 0.0506(6) Uani d . 1 . . O
O4 0.2130(2) 0.53993(12) 0.9258(3) 0.0582(7) Uani d . 1 . . O
O5 0.2965(4) 0.53074(15) 0.6855(4) 0.0956(13) Uani d . 1 . . O
O6 0.3219(3) 0.61731(13) 0.8189(5) 0.0952(13) Uani d . 1 . . O

loop_
_atom_site_aniso_label
_atom_site_aniso_U_11
_atom_site_aniso_U_22
_atom_site_aniso_U_33
_atom_site_aniso_U_12
_atom_site_aniso_U_13
_atom_site_aniso_U_23
Cu1 0.01918(15) 0.01854(16) 0.01474(14) 0.00032(11) 0.00124(10) -0.00069(10)
N2 0.0294(10) 0.0197(10) 0.0224(10) 0.0034(8) 0.0008(8) 0.0003(8)
O2 0.0387(11) 0.0239(10) 0.0413(11) 0.0000(8) -0.0028(9) 0.0111(8)
C1 0.0339(15) 0.0363(16) 0.0507(18) 0.0111(13) -0.0039(13) 0.0069(14)
C2 0.0280(12) 0.0275(13) 0.0227(11) 0.0079(10) -0.0008(9) -0.0017(10)
C3 0.0198(11) 0.0309(14) 0.0285(12) 0.0048(10) 0.0010(9) -0.0023(10)
C4 0.0177(10) 0.0247(12) 0.0172(10) -0.0002(9) 0.0030(8) -0.0013(9)
C41 0.0255(12) 0.0344(14) 0.0168(11) -0.0013(10) 0.0047(9) -0.0005(10)
C42 0.0254(12) 0.0334(14) 0.0254(12) -0.0056(11) 0.0053(10) -0.0007(11)
N5 0.0182(9) 0.0228(10) 0.0139(8) 0.0003(7) 0.0013(7) 0.0003(7)
C6 0.0267(12) 0.0264(13) 0.0181(11) -0.0037(10) 0.0013(9) -0.0049(9)
C7 0.0291(12) 0.0311(14) 0.0147(10) 0.0003(10) -0.0017(9) -0.0013(9)
N8 0.0270(10) 0.0259(11) 0.0150(9) -0.0018(8) 0.0024(8) 0.0021(8)
C9 0.0293(13) 0.0379(15) 0.0182(11) 0.0019(11) 0.0072(10) -0.0051(10)
C10 0.0249(12) 0.0347(15) 0.0213(11) 0.0008(10) 0.0084(9) -0.0021(10)
N11 0.0184(9) 0.0232(10) 0.0172(9) 0.0001(8) 0.0015(7) -0.0003(8)
C12 0.0194(11) 0.0321(14) 0.0210(11) 0.0020(10) 0.0001(9) 0.0021(10)
C121 0.0255(12) 0.0510(18) 0.0209(12) 0.0069(12) 0.0005(10) 0.0068(11)
C122 0.0236(12) 0.0378(16) 0.0346(14) 0.0065(11) -0.0008(10) 0.0037(12)
C13 0.0201(11) 0.0388(16) 0.0304(13) -0.0011(11) -0.0024(10) -0.0060(11)
C14 0.0264(12) 0.0340(15) 0.0299(13) -0.0049(11) 0.0025(10) -0.0097(11)
C15 0.0358(16) 0.0418(19) 0.079(3) -0.0086(14) -0.0065(16) -0.0214(18)
N14 0.0263(10) 0.0222(11) 0.0249(10) -0.0010(8) 0.0031(8) -0.0046(8)
O14 0.0359(10) 0.0207(10) 0.0430(11) -0.0020(8) 0.0031(9) -0.0059(8)
Cl1 0.0210(3) 0.0289(3) 0.0250(3) 0.0016(2) -0.0004(2) 0.0049(2)
O3 0.0359(12) 0.0545(15) 0.0613(15) 0.0046(10) -0.0212(11) 0.0138(12)
O4 0.0479(13) 0.0808(19) 0.0460(13) 0.0167(13) 0.0181(11) 0.0349(13)
O5 0.137(3) 0.098(3) 0.0518(17) 0.078(2) 0.0264(18) 0.0059(16)
O6 0.079(2) 0.068(2) 0.138(3) -0.0430(17) -0.067(2) 0.045(2)

loop_
_atom_type_symbol
_atom_type_description
_atom_type_scat_dispersion_real
_atom_type_scat_dispersion_imag
_atom_type_scat_source
C C 0.0033 0.0016 'International Tables Vol C Tables 4.2.6.8 and 6.1.1.4'
H H 0.0000 0.0000 'International Tables Vol C Tables 4.2.6.8 and 6.1.1.4'
N N 0.0061 0.0033 'International Tables Vol C Tables 4.2.6.8 and 6.1.1.4'
O O 0.0106 0.0060 'International Tables Vol C Tables 4.2.6.8 and 6.1.1.4'
Cl Cl 0.1484 0.1585 'International Tables Vol C Tables 4.2.6.8 and 6.1.1.4'
Cu Cu 0.3201 1.2651 'International Tables Vol C Tables 4.2.6.8 and 6.1.1.4'

loop_
_geom_angle_atom_site_label_1
_geom_angle_atom_site_label_2
_geom_angle_atom_site_label_3
_geom_angle
_geom_angle_publ_flag
N2 Cu1 N14 93.32(9) yes
N2 Cu1 N11 175.79(8) yes
N14 Cu1 N11 89.90(8) yes
N2 Cu1 N5 89.33(8) yes
N14 Cu1 N5 165.85(8) yes
N11 Cu1 N5 88.20(8) yes
N2 Cu1 N8 93.82(8) yes
N14 Cu1 N8 110.13(8) yes
N11 Cu1 N8 82.52(8) yes
N5 Cu1 N8 83.53(7) yes
C2 N2 O2 113.4(2) yes
C2 N2 Cu1 130.37(18) yes
O2 N2 Cu1 113.90(15) yes
N2 O2 H2 104.9(19) ?
C2 C1 H1A 109.5 ?
C2 C1 H1B 109.5 ?
H1A C1 H1B 109.5 ?
C2 C1 H1C 109.5 ?
H1A C1 H1C 109.5 ?
H1B C1 H1C 109.5 ?
N2 C2 C1 119.1(2) ?
N2 C2 C3 122.7(2) yes
C1 C2 C3 118.1(2) yes
C2 C3 C4 121.8(2) yes
C2 C3 H3A 106.9 ?
C4 C3 H3A 106.9 ?
C2 C3 H3B 106.9 ?
C4 C3 H3B 106.9 ?
H3A C3 H3B 106.7 ?
N5 C4 C41 107.01(18) ?
N5 C4 C3 109.59(19) ?
C41 C4 C3 110.4(2) ?
N5 C4 C42 109.42(19) ?
C41 C4 C42 108.95(19) ?
C3 C4 C42 111.35(19) ?
C4 C41 H4A 109.5 ?
C4 C41 H4B 109.5 ?
H4A C41 H4B 109.5 ?
C4 C41 H4C 109.5 ?
H4A C41 H4C 109.5 ?
H4B C41 H4C 109.5 ?
C4 C42 H4D 109.5 ?
C4 C42 H4E 109.5 ?
H4D C42 H4E 109.5 ?
C4 C42 H4F 109.5 ?
H4D C42 H4F 109.5 ?
H4E C42 H4F 109.5 ?
C6 N5 C4 116.16(18) ?
C6 N5 Cu1 109.17(14) ?
C4 N5 Cu1 113.83(14) ?
C6 N5 H5 105.6 ?
C4 N5 H5 105.6 ?
Cu1 N5 H5 105.6 ?
N5 C6 C7 112.28(19) ?
N5 C6 H6A 109.1 ?
C7 C6 H6A 109.1 ?
N5 C6 H6B 109.1 ?
C7 C6 H6B 109.1 ?
H6A C6 H6B 107.9 ?
N8 C7 C6 111.22(19) ?
N8 C7 H7A 109.4 ?
C6 C7 H7A 109.4 ?
N8 C7 H7B 109.4 ?
C6 C7 H7B 109.4 ?
H7A C7 H7B 108.0 ?
C7 N8 C9 112.6(2) ?
C7 N8 Cu1 103.58(13) ?
C9 N8 Cu1 107.60(14) ?
C7 N8 H8 110.9 ?
C9 N8 H8 110.9 ?
Cu1 N8 H8 110.9 ?
N8 C9 C10 110.0(2) ?
N8 C9 H9A 109.7 ?
C10 C9 H9A 109.7 ?
N8 C9 H9B 109.7 ?
C10 C9 H9B 109.7 ?
H9A C9 H9B 108.2 ?
N11 C10 C9 109.4(2) ?
N11 C10 H10A 109.8 ?
C9 C10 H10A 109.8 ?
N11 C10 H10B 109.8 ?
C9 C10 H10B 109.8 ?
H10A C10 H10B 108.2 ?
C10 N11 C12 115.38(18) ?
C10 N11 Cu1 105.33(15) ?
C12 N11 Cu1 114.78(15) ?
C10 N11 H11 106.9 ?
C12 N11 H11 106.9 ?
Cu1 N11 H11 106.9 ?
N11 C12 C121 107.40(19) ?
N11 C12 C13 110.1(2) ?
C121 C12 C13 109.6(2) ?
N11 C12 C122 110.0(2) ?
C121 C12 C122 108.8(2) ?
C13 C12 C122 110.8(2) ?
C12 C121 H12A 109.5 ?
C12 C121 H12B 109.5 ?
H12A C121 H12B 109.5 ?
C12 C121 H12C 109.5 ?
H12A C121 H12C 109.5 ?
H12B C121 H12C 109.5 ?
C12 C122 H12D 109.5 ?
C12 C122 H1DE 109.5 ?
H12D C122 H1DE 109.5 ?
C12 C122 H1DF 109.5 ?
H12D C122 H1DF 109.5 ?
H1DE C122 H1DF 109.5 ?
C14 C13 C12 122.3(2) yes
C14 C13 H13A 106.7 ?
C12 C13 H13A 106.7 ?
C14 C13 H14B 106.7 ?
C12 C13 H14B 106.7 ?
H13A C13 H14B 106.6 ?
N14 C14 C15 118.9(3) yes
N14 C14 C13 122.8(2) yes
C15 C14 C13 118.2(2) yes
C14 C15 H15A 109.5 ?
C14 C15 H15B 109.5 ?
H15A C15 H15B 109.5 ?
C14 C15 H15C 109.5 ?
H15A C15 H15C 109.5 ?
H15B C15 H15C 109.5 ?
C14 N14 O14 113.6(2) yes
C14 N14 Cu1 129.26(19) yes
O14 N14 Cu1 117.11(15) yes
N14 O14 H2 106.7(17) ?
O6 Cl1 O3 108.03(17) ?
O6 Cl1 O4 112.1(2) ?
O3 Cl1 O4 111.10(15) ?
O6 Cl1 O5 112.3(3) ?
O3 Cl1 O5 110.19(19) ?
O4 Cl1 O5 103.13(18) ?

loop_
_geom_bond_atom_site_label_1
_geom_bond_atom_site_label_2
_geom_bond_site_symmetry_2
_geom_bond_distance
_geom_bond_publ_flag
Cu1 N2 . 2.067(2) yes
Cu1 N14 . 2.088(2) yes
Cu1 N11 . 2.096(2) yes
Cu1 N5 . 2.138(2) yes
Cu1 N8 . 2.1816(19) yes
N2 C2 . 1.285(3) yes
N2 O2 . 1.420(3) yes
O2 H2 . 1.14(4) ?
C1 C2 . 1.535(4) ?
C1 H1A . 0.9800 ?
C1 H1B . 0.9800 ?
C1 H1C . 0.9800 ?
C2 C3 . 1.542(4) ?
C3 C4 . 1.563(3) ?
C3 H3A . 0.9900 ?
C3 H3B . 0.9900 ?
C4 N5 . 1.508(3) ?
C4 C41 . 1.532(3) ?
C4 C42 . 1.578(3) ?
C41 H4A . 0.9800 ?
C41 H4B . 0.9800 ?
C41 H4C . 0.9800 ?
C42 H4D . 0.9800 ?
C42 H4E . 0.9800 ?
C42 H4F . 0.9800 ?
N5 C6 . 1.501(3) ?
N5 H5 . 0.9300 ?
C6 C7 . 1.561(3) ?
C6 H6A . 0.9900 ?
C6 H6B . 0.9900 ?
C7 N8 . 1.475(3) ?
C7 H7A . 0.9900 ?
C7 H7B . 0.9900 ?
N8 C9 . 1.507(3) ?
N8 H8 . 0.9300 ?
C9 C10 . 1.519(4) ?
C9 H9A . 0.9900 ?
C9 H9B . 0.9900 ?
C10 N11 . 1.483(3) ?
C10 H10A . 0.9900 ?
C10 H10B . 0.9900 ?
N11 C12 . 1.500(3) ?
N11 H11 . 0.9300 ?
C12 C121 . 1.527(3) ?
C12 C13 . 1.569(4) ?
C12 C122 . 1.573(4) ?
C121 H12A . 0.9800 ?
C121 H12B . 0.9800 ?
C121 H12C . 0.9800 ?
C122 H12D . 0.9800 ?
C122 H1DE . 0.9800 ?
C122 H1DF . 0.9800 ?
C13 C14 . 1.545(4) ?
C13 H13A . 0.9900 ?
C13 H14B . 0.9900 ?
C14 N14 . 1.292(3) yes
C14 C15 . 1.541(4) ?
C15 H15A . 0.9800 ?
C15 H15B . 0.9800 ?
C15 H15C . 0.9800 ?
N14 O14 . 1.426(3) yes
O14 H2 . 1.27(4) ?
Cl1 O6 . 1.426(3) ?
Cl1 O3 . 1.429(2) ?
Cl1 O4 . 1.449(2) ?
Cl1 O5 . 1.454(3) ?

loop_
_geom_hbond_atom_site_label_D
_geom_hbond_atom_site_label_H
_geom_hbond_atom_site_label_A
_geom_hbond_site_symmetry_A
_geom_hbond_distance_DH
_geom_hbond_distance_HA
_geom_hbond_distance_DA
_geom_hbond_angle_DHA
O2 H2 O14 . 1.14(4) 1.27(4) 2.395(3) 171(4)
O2 H2 N14 . 1.14(4) 2.16(4) 3.044(3) 132(3)
N5 H5 O5 . 0.93 2.34 3.257(4) 167
N8 H8 O14 4_566 0.93 2.12 3.009(3) 160
N11 H11 O4 . 0.93 2.58 3.437(4) 154
